data_4110908
loop_
_publ_author_name
'Bin Li'
'John D. Corbett'

_publ_section_title
;
 Intermetallic Compounds with 1D Infinite Tunnels. Syntheses and
 Structures of AAu4In2 (A = K, Rb)
;
_journal_name_full 'Journal of the American Chemical Society'
_journal_page_first 12392
_journal_page_last 12393
_journal_paper_doi 10.1021/ja063503z
_journal_volume 128
_journal_year 2006
_chemical_formula_sum 'Au4 In2 K'
_chemical_formula_weight 1056.61
_chemical_name_systematic
; 
 ? 
;
_space_group_IT_number 140
_symmetry_cell_setting tetragonal
_symmetry_space_group_name_Hall '-I 4 2c'
_symmetry_space_group_name_H-M 'I 4/m c m'
_atom_sites_solution_hydrogens geom
_atom_sites_solution_primary direct
_atom_sites_solution_secondary difmap
_audit_creation_method SHELXL-97
_cell_angle_alpha 90.00
_cell_angle_beta 90.00
_cell_angle_gamma 90.00
_cell_formula_units_Z 4
_cell_length_a 8.6675(12)
_cell_length_b 8.6675(12)
_cell_length_c 8.3684(17)
_cell_measurement_temperature 293(2)
_cell_measurement_theta_max 28
_cell_measurement_theta_min 5
_cell_volume 628.68(18)
_computing_cell_refinement 'Bruker XSCANS'
_computing_data_collection 'Bruker XSCANS'
_computing_data_reduction 'Bruker SHELXTL'
_computing_molecular_graphics 'Bruker SHELXTL'
_computing_publication_material 'Bruker SHELXTL'
_computing_structure_refinement 'SHELXL-97 (Sheldrick, 1997)'
_computing_structure_solution 'SHELXS-97 (Sheldrick, 1990)'
_diffrn_ambient_temperature 293(2)
_diffrn_measured_fraction_theta_full 1.000
_diffrn_measured_fraction_theta_max 1.000
_diffrn_measurement_device_type 'Bruker P4'
_diffrn_measurement_method '\w scans'
_diffrn_radiation_monochromator graphite
_diffrn_radiation_source 'fine-focus sealed tube'
_diffrn_radiation_type MoK\a
_diffrn_radiation_wavelength 0.71073
_diffrn_reflns_av_R_equivalents 0.0000
_diffrn_reflns_av_sigmaI/netI 0.0400
_diffrn_reflns_limit_h_max 8
_diffrn_reflns_limit_h_min 0
_diffrn_reflns_limit_k_max 11
_diffrn_reflns_limit_k_min 0
_diffrn_reflns_limit_l_max 11
_diffrn_reflns_limit_l_min 0
_diffrn_reflns_number 248
_diffrn_reflns_theta_full 25.00
_diffrn_reflns_theta_max 29.05
_diffrn_reflns_theta_min 3.32
_exptl_absorpt_coefficient_mu 100.725
_exptl_absorpt_correction_type numerical
_exptl_crystal_colour 'copper metallic luster'
_exptl_crystal_density_diffrn 11.163
_exptl_crystal_description irregular
_exptl_crystal_F_000 1732
_exptl_crystal_size_max 0.27
_exptl_crystal_size_mid 0.22
_exptl_crystal_size_min 0.18
_refine_diff_density_max 3.576
_refine_diff_density_min -2.959
_refine_diff_density_rms 0.756
_refine_ls_extinction_coef 0.00075(13)
_refine_ls_extinction_expression Fc^*^=kFc[1+0.001xFc^2^\l^3^/sin(2\q)]^-1/4^
_refine_ls_extinction_method SHELXL
_refine_ls_goodness_of_fit_ref 1.028
_refine_ls_hydrogen_treatment mixed
_refine_ls_matrix_type full
_refine_ls_number_parameters 14
_refine_ls_number_reflns 248
_refine_ls_number_restraints 0
_refine_ls_restrained_S_all 1.028
_refine_ls_R_factor_all 0.0744
_refine_ls_R_factor_gt 0.0411
_refine_ls_shift/su_max 0.000
_refine_ls_shift/su_mean 0.000
_refine_ls_structure_factor_coef Fsqd
_refine_ls_weighting_details 'calc w=1/[\s^2^(Fo^2^)+(0.0545P)^2^+0.0000P] where P=(Fo^2^+2Fc^2^)/3'
_refine_ls_weighting_scheme calc
_refine_ls_wR_factor_gt 0.1060
_refine_ls_wR_factor_ref 0.1116
_reflns_number_gt 139
_reflns_number_total 248
_reflns_threshold_expression >2sigma(I)
_cod_data_source_file ja063503zrom20060519_122533_1.cif
_cod_data_source_block KAu4In2
_cod_database_code 4110908

loop_
_symmetry_equiv_pos_as_xyz
'x, y, z'
'-x, -y, z'
'-y, x, z'
'y, -x, z'
'-x, y, -z+1/2'
'x, -y, -z+1/2'
'y, x, -z+1/2'
'-y, -x, -z+1/2'
'x+1/2, y+1/2, z+1/2'
'-x+1/2, -y+1/2, z+1/2'
'-y+1/2, x+1/2, z+1/2'
'y+1/2, -x+1/2, z+1/2'
'-x+1/2, y+1/2, -z+1'
'x+1/2, -y+1/2, -z+1'
'y+1/2, x+1/2, -z+1'
'-y+1/2, -x+1/2, -z+1'
'-x, -y, -z'
'x, y, -z'
'y, -x, -z'
'-y, x, -z'
'x, -y, z-1/2'
'-x, y, z-1/2'
'-y, -x, z-1/2'
'y, x, z-1/2'
'-x+1/2, -y+1/2, -z+1/2'
'x+1/2, y+1/2, -z+1/2'
'y+1/2, -x+1/2, -z+1/2'
'-y+1/2, x+1/2, -z+1/2'
'x+1/2, -y+1/2, z'
'-x+1/2, y+1/2, z'
'-y+1/2, -x+1/2, z'
'y+1/2, x+1/2, z'

loop_
_atom_site_label
_atom_site_type_symbol
_atom_site_fract_x
_atom_site_fract_y
_atom_site_fract_z
_atom_site_U_iso_or_equiv
_atom_site_adp_type
_atom_site_occupancy
_atom_site_symmetry_multiplicity
_atom_site_calc_flag
_atom_site_refinement_flags
Au Au 0.14983(12) 0.64983(12) 0.33474(13) 0.0215(5) Uani 1 2 d S
In In 0.1466(4) 0.6466(4) 0.0000 0.0203(7) Uani 1 4 d S
K K 0.0000 0.0000 0.2500 0.042(5) Uani 1 8 d S

loop_
_atom_site_aniso_label
_atom_site_aniso_U_11
_atom_site_aniso_U_22
_atom_site_aniso_U_33
_atom_site_aniso_U_23
_atom_site_aniso_U_13
_atom_site_aniso_U_12
Au 0.0236(6) 0.0236(6) 0.0175(7) 0.0003(5) 0.0003(5) -0.0028(8)
In 0.0209(10) 0.0209(10) 0.0193(13) 0.000 0.000 0.001(3)
K 0.031(5) 0.031(5) 0.062(13) 0.000 0.000 0.000

loop_
_atom_type_symbol
_atom_type_description
_atom_type_scat_dispersion_real
_atom_type_scat_dispersion_imag
_atom_type_scat_source
K K 0.2009 0.2494 'International Tables Vol C Tables 4.2.6.8 and 6.1.1.4'
In In -0.7276 1.3100 'International Tables Vol C Tables 4.2.6.8 and 6.1.1.4'
Au Au -2.0133 8.8022 'International Tables Vol C Tables 4.2.6.8 and 6.1.1.4'

loop_
_geom_angle_atom_site_label_1
_geom_angle_atom_site_label_2
_geom_angle_atom_site_label_3
_geom_angle
_geom_angle_site_symmetry_1
_geom_angle_site_symmetry_3
Au Au In 179.19(12) 18_556 .
Au Au Au 120.01(5) 18_556 25_565
In Au Au 60.81(11) . 25_565
Au Au In 61.00(5) 18_556 25_565
In Au In 119.81(9) . 25_565
Au Au In 59.00(5) 25_565 25_565
Au Au In 61.71(3) 18_556 11
In Au In 117.71(7) . 11
Au Au In 141.45(9) 25_565 11
In Au In 108.71(7) 25_565 11
Au Au In 61.71(3) 18_556 27_455
In Au In 117.71(7) . 27_455
Au Au In 141.45(9) 25_565 27_455
In Au In 108.71(7) 25_565 27_455
In Au In 76.02(17) 11 27_455
Au Au Au 118.64(4) 18_556 28
In Au Au 60.79(8) . 28
Au Au Au 107.32(6) 25_565 28
In Au Au 140.817(11) 25_565 28
In Au Au 56.93(3) 11 28
In Au Au 102.63(7) 27_455 28
Au Au Au 118.64(4) 18_556 27_455
In Au Au 60.79(8) . 27_455
Au Au Au 107.32(6) 25_565 27_455
In Au Au 140.817(11) 25_565 27_455
In Au Au 102.63(7) 11 27_455
In Au Au 56.93(3) 27_455 27_455
Au Au Au 76.72(4) 28 27_455
Au Au K 102.123(19) 18_556 1_565
In Au K 78.18(5) . 1_565
Au Au K 65.17(2) 25_565 1_565
In Au K 77.51(2) 25_565 1_565
In Au K 76.68(7) 11 1_565
In Au K 152.53(10) 27_455 1_565
Au Au K 64.01(2) 28 1_565
Au Au K 133.49(5) 27_455 1_565
Au Au K 102.123(19) 18_556 25
In Au K 78.18(5) . 25
Au Au K 65.17(2) 25_565 25
In Au K 77.51(2) 25_565 25
In Au K 152.53(10) 11 25
In Au K 76.68(7) 27_455 25
Au Au K 133.49(5) 28 25
Au Au K 64.01(2) 27_455 25
K Au K 130.34(4) 1_565 25
Au In Au 178.4(2) . 18
Au In Au 60.19(9) . 25_565
Au In Au 118.18(16) 18 25_565
Au In Au 118.18(16) . 10_564
Au In Au 60.19(9) 18 10_564
Au In Au 57.99(9) 25_565 10_564
Au In Au 118.86(11) . 11_554
Au In Au 62.28(7) 18 11_554
Au In Au 140.21(8) 25_565 11_554
Au In Au 107.99(5) 10_564 11_554
Au In Au 118.86(11) . 12_454
Au In Au 62.28(7) 18 12_454
Au In Au 140.21(8) 25_565 12_454
Au In Au 107.99(5) 10_564 12_454
Au In Au 78.01(13) 11_554 12_454
Au In Au 62.28(7) . 28
Au In Au 118.86(11) 18 28
Au In Au 107.99(5) 25_565 28
Au In Au 140.21(8) 10_564 28
Au In Au 56.58(7) 11_554 28
Au In Au 103.98(17) 12_454 28
Au In Au 62.28(7) . 27_455
Au In Au 118.86(11) 18 27_455
Au In Au 107.99(5) 25_565 27_455
Au In Au 140.21(8) 10_564 27_455
Au In Au 103.98(17) 11_554 27_455
Au In Au 56.58(7) 12_454 27_455
Au In Au 78.01(13) 28 27_455
Au In K 57.45(3) . 1_565
Au In K 121.93(6) 18 1_565
Au In K 57.22(5) 25_565 1_565
Au In K 88.62(9) 10_564 1_565
Au In K 87.71(2) 11_554 1_565
Au In K 160.71(15) 12_454 1_565
Au In K 56.93(2) 28 1_565
Au In K 115.98(5) 27_455 1_565
Au In K 57.45(3) . 25
Au In K 121.93(6) 18 25
Au In K 57.22(5) 25_565 25
Au In K 88.62(9) 10_564 25
Au In K 160.71(15) 11_554 25
Au In K 87.71(2) 12_454 25
Au In K 115.98(5) 28 25
Au In K 56.93(2) 27_455 25
K In K 102.80(6) 1_565 25
Au In K 121.93(6) . 17_565
Au In K 57.45(3) 18 17_565
Au In K 88.62(9) 25_565 17_565
Au In K 57.22(5) 10_564 17_565
Au In K 56.93(2) 11_554 17_565
Au In K 115.98(5) 12_454 17_565
Au In K 87.71(2) 28 17_565
Au In K 160.71(15) 27_455 17_565
K In K 64.49(3) 1_565 17_565
K In K 142.28(14) 25 17_565
Au In K 121.93(6) . 9_554
Au In K 57.45(3) 18 9_554
Au In K 88.62(9) 25_565 9_554
Au In K 57.22(5) 10_564 9_554
Au In K 115.98(5) 11_554 9_554
Au In K 56.93(2) 12_454 9_554
Au In K 160.71(15) 28 9_554
Au In K 87.71(2) 27_455 9_554
K In K 142.28(14) 1_565 9_554
K In K 64.49(3) 25 9_554
K In K 102.80(6) 17_565 9_554
Au K Au 137.35(5) 28_545 3_655
Au K Au 155.75(4) 28_545 27_455
Au K Au 49.66(4) 3_655 27_455
Au K Au 49.66(4) 28_545 4_455
Au K Au 155.75(4) 3_655 4_455
Au K Au 137.35(5) 27_455 4_455
Au K Au 134.76(5) 28_545 2_565
Au K Au 87.472(8) 3_655 2_565
Au K Au 51.98(5) 27_455 2_565
Au K Au 87.472(8) 4_455 2_565
Au K Au 51.98(5) 28_545 1_545
Au K Au 87.472(8) 3_655 1_545
Au K Au 134.76(5) 27_455 1_545
Au K Au 87.472(8) 4_455 1_545
Au K Au 155.75(4) 2_565 1_545
Au K Au 87.472(8) 28_545 26_445
Au K Au 134.76(5) 3_655 26_445
Au K Au 87.472(8) 27_455 26_445
Au K Au 51.98(5) 4_455 26_445
Au K Au 49.66(4) 2_565 26_445
Au K Au 137.35(5) 1_545 26_445
Au K Au 87.472(8) 28_545 25
Au K Au 51.98(5) 3_655 25
Au K Au 87.472(8) 27_455 25
Au K Au 134.76(5) 4_455 25
Au K Au 137.35(5) 2_565 25
Au K Au 49.66(4) 1_545 25
Au K Au 155.75(4) 26_445 25
Au K In 159.87(2) 28_545 27_455
Au K In 45.27(5) 3_655 27_455
Au K In 44.37(2) 27_455 27_455
Au K In 118.66(4) 4_455 27_455
Au K In 46.40(6) 2_565 27_455
Au K In 117.75(5) 1_545 27_455
Au K In 95.90(8) 26_445 27_455
Au K In 96.96(8) 25 27_455
Au K In 45.27(5) 28_545 19_455
Au K In 159.87(2) 3_655 19_455
Au K In 118.66(4) 27_455 19_455
Au K In 44.37(2) 4_455 19_455
Au K In 95.90(8) 2_565 19_455
Au K In 96.96(8) 1_545 19_455
Au K In 46.40(6) 26_445 19_455
Au K In 117.75(5) 25 19_455
In K In 142.28(14) 27_455 19_455
Au K In 46.40(6) 28_545 1_545
Au K In 96.96(8) 3_655 1_545
Au K In 117.75(5) 27_455 1_545
Au K In 95.90(8) 4_455 1_545
Au K In 159.87(2) 2_565 1_545
Au K In 44.37(2) 1_545 1_545
Au K In 118.66(4) 26_445 1_545
Au K In 45.27(5) 25 1_545
In K In 142.19(12) 27_455 1_545
In K In 73.460(15) 19_455 1_545
Au K In 96.96(8) 28_545 25
Au K In 46.40(6) 3_655 25
Au K In 95.90(8) 27_455 25
Au K In 117.75(5) 4_455 25
Au K In 118.66(4) 2_565 25
Au K In 45.27(5) 1_545 25
Au K In 159.87(2) 26_445 25
Au K In 44.37(2) 25 25
In K In 73.460(15) 27_455 25
In K In 142.19(12) 19_455 25
In K In 77.20(6) 1_545 25

loop_
_geom_bond_atom_site_label_1
_geom_bond_atom_site_label_2
_geom_bond_distance
_geom_bond_site_symmetry_2
Au Au 2.766(2) 18_556
Au In 2.8015(13) .
Au Au 2.836(3) 25_565
Au In 2.853(4) 25_565
Au In 2.918(3) 11
Au In 2.918(3) 27_455
Au Au 2.959(2) 28
Au Au 2.959(2) 27_455
Au K 3.3765(7) 1_565
Au K 3.3765(7) 25
In Au 2.8015(13) 18
In Au 2.853(4) 25_565
In Au 2.853(4) 10_564
In Au 2.918(3) 11_554
In Au 2.918(3) 12_454
In Au 2.918(3) 28
In Au 2.918(3) 27_455
In K 3.9210(17) 1_565
In K 3.9210(17) 25
In K 3.9210(17) 17_565
In K 3.9210(17) 9_554
K Au 3.3765(7) 28_545
K Au 3.3765(7) 3_655
K Au 3.3765(7) 27_455
K Au 3.3765(7) 4_455
K Au 3.3765(7) 2_565
K Au 3.3765(7) 1_545
K Au 3.3765(7) 26_445
K Au 3.3765(7) 25
K In 3.9210(17) 27_455
K In 3.9210(17) 19_455
K In 3.9210(17) 1_545
K In 3.9210(17) 25
